data_7159888
loop_
_publ_author_name
'Lukoyanov, Alexander A.'
'Aksenova, Svetlana A.'
'Tabolin, Andrey A.'
'Sukhorukov, Alexey Yu'

_publ_section_title
;
 3-Halo-5,6-dihydro-4<i>H</i>-1,2-oxazine <i>N</i>-oxides as synthetic
 equivalents of unsaturated nitrile oxides in the [3 + 2]-cycloaddition
 with arynes: synthesis of substituted 3-vinyl-1,2-benzisoxazoles.
;
_journal_issue 18
_journal_name_full 'Organic &amp; biomolecular chemistry'
_journal_page_first 3615
_journal_page_last 3621
_journal_paper_doi 10.1039/d4ob00391h
_journal_volume 22
_journal_year 2024
_chemical_formula_moiety 'C15 H10 Cl N O'
_chemical_formula_sum 'C15 H10 Cl N O'
_chemical_formula_weight 255.69
_space_group_crystal_system monoclinic
_space_group_IT_number 14
_space_group_name_Hall '-P 2ybc'
_space_group_name_H-M_alt 'P 1 21/c 1'
_atom_sites_solution_hydrogens geom
_atom_sites_solution_primary dual
_audit_creation_date 2024-03-04
_audit_creation_method
;
Olex2 1.5
(compiled 2023.08.24 svn.re1ec1418 for OlexSys, GUI svn.r6817)
;
_audit_update_record
;
2024-03-04 deposited with the CCDC.	2024-04-10 downloaded from the CCDC.
;
_cell_angle_alpha 90
_cell_angle_beta 91.6480(10)
_cell_angle_gamma 90
_cell_formula_units_Z 4
_cell_length_a 7.37990(10)
_cell_length_b 13.7636(3)
_cell_length_c 11.7474(2)
_cell_measurement_reflns_used 9931
_cell_measurement_temperature 100
_cell_measurement_theta_max 30.58
_cell_measurement_theta_min 2.28
_cell_volume 1192.74(4)
_computing_molecular_graphics 'Olex2 1.5 (Dolomanov et al., 2009)'
_computing_publication_material 'Olex2 1.5 (Dolomanov et al., 2009)'
_computing_structure_refinement 'XL  (Sheldrick, 2008)'
_computing_structure_solution 'olex2.solve 1.5 (Bourhis et al., 2015)'
_diffrn_ambient_temperature 100.00
_diffrn_measured_fraction_theta_full 0.999
_diffrn_measured_fraction_theta_max 0.998
_diffrn_measurement_device_type 'Bruker Quest D8'
_diffrn_measurement_method '\f and \w scans'
_diffrn_radiation_type MoK\a
_diffrn_radiation_wavelength 0.71073
_diffrn_reflns_av_R_equivalents 0.0225
_diffrn_reflns_av_unetI/netI 0.0175
_diffrn_reflns_Laue_measured_fraction_full 0.999
_diffrn_reflns_Laue_measured_fraction_max 0.998
_diffrn_reflns_limit_h_max 10
_diffrn_reflns_limit_h_min -10
_diffrn_reflns_limit_k_max 18
_diffrn_reflns_limit_k_min -18
_diffrn_reflns_limit_l_max 13
_diffrn_reflns_limit_l_min -16
_diffrn_reflns_number 15544
_diffrn_reflns_point_group_measured_fraction_full 0.999
_diffrn_reflns_point_group_measured_fraction_max 0.998
_diffrn_reflns_theta_full 25.242
_diffrn_reflns_theta_max 28.995
_diffrn_reflns_theta_min 2.280
_exptl_absorpt_coefficient_mu 0.305
_exptl_absorpt_correction_T_max 0.7461
_exptl_absorpt_correction_T_min 0.6811
_exptl_absorpt_correction_type multi-scan
_exptl_absorpt_process_details
;
SADABS-2016/2 (Bruker,2016/2) was used for absorption correction.
wR2(int) was 0.1034 before and 0.0384 after correction.
The Ratio of minimum to maximum transmission is 0.9129.
The \l/2 correction factor is Not present.
;
_exptl_crystal_colour 'clear colourless'
_exptl_crystal_colour_lustre clear
_exptl_crystal_colour_primary colourless
_exptl_crystal_density_diffrn 1.424
_exptl_crystal_description prism
_exptl_crystal_F_000 528
_exptl_crystal_size_max 0.5
_exptl_crystal_size_mid 0.4
_exptl_crystal_size_min 0.3
_refine_diff_density_max 0.337
_refine_diff_density_min -0.279
_refine_diff_density_rms 0.059
_refine_ls_extinction_method none
_refine_ls_goodness_of_fit_ref 1.038
_refine_ls_hydrogen_treatment constr
_refine_ls_matrix_type full
_refine_ls_number_parameters 163
_refine_ls_number_reflns 3168
_refine_ls_number_restraints 0
_refine_ls_restrained_S_all 1.038
_refine_ls_R_factor_all 0.0334
_refine_ls_R_factor_gt 0.0314
_refine_ls_shift/su_max 0.001
_refine_ls_shift/su_mean 0.000
_refine_ls_structure_factor_coef Fsqd
_refine_ls_weighting_details 'w=1/[\s^2^(Fo^2^)+(0.0390P)^2^+0.5323P] where P=(Fo^2^+2Fc^2^)/3'
_refine_ls_weighting_scheme calc
_refine_ls_wR_factor_gt 0.0796
_refine_ls_wR_factor_ref 0.0815
_reflns_Friedel_coverage 0.000
_reflns_number_gt 2982
_reflns_number_total 3168
_reflns_threshold_expression 'I > 2\s(I)'
_cod_data_source_file d4ob00391h2.cif
_cod_data_source_block al332
_cod_depositor_comments 'Adding full bibliography for 7159888--7159889.cif.'
_cod_database_code 7159888
_shelxl_version_number 2014/6
_shelx_space_group_comment
;
The symmetry employed for this shelxl refinement is uniquely defined
by the following loop, which should always be used as a source of
symmetry information in preference to the above space-group names.
They are only intended as comments.
;
_shelx_estimated_absorpt_t_max 0.914
_shelx_estimated_absorpt_t_min 0.863
_olex2_refinement_description
;
1. Fixed Uiso
 At 1.2 times of:
  All C(H) groups, All C(H,H) groups
2.a Aromatic/amide H refined with riding coordinates:
 C15(H15), C6(H6), C14(H14), C11(H11), C4(H4), C12(H12), C3(H3), C5(H5)
2.b X=CH2 refined with riding coordinates:
 C9(H9A,H9B)
;
_olex2_submission_special_instructions 'No special instructions were received'

loop_
_space_group_symop_operation_xyz
'x, y, z'
'-x, y+1/2, -z+1/2'
'-x, -y, -z'
'x, -y-1/2, z-1/2'

loop_
_atom_site_label
_atom_site_type_symbol
_atom_site_fract_x
_atom_site_fract_y
_atom_site_fract_z
_atom_site_U_iso_or_equiv
_atom_site_adp_type
_atom_site_occupancy
_atom_site_site_symmetry_order
_atom_site_calc_flag
_atom_site_refinement_flags_posn
_atom_site_refinement_flags_adp
_atom_site_refinement_flags_occupancy
_atom_site_disorder_assembly
_atom_site_disorder_group
Cl1 Cl 0.43473(4) 0.96796(2) 0.64314(2) 0.02408(9) Uani 1 1 d . . . . .
O1 O 0.07760(11) 0.43458(6) 0.78266(6) 0.02072(17) Uani 1 1 d . . . . .
N1 N 0.12880(12) 0.51609(7) 0.71732(8) 0.01902(18) Uani 1 1 d . . . . .
C10 C 0.28964(13) 0.65513(7) 0.56612(8) 0.01407(18) Uani 1 1 d . . . . .
C7 C 0.19898(13) 0.48322(7) 0.62349(8) 0.01490(18) Uani 1 1 d . . . . .
C2 C 0.12167(13) 0.35332(8) 0.72376(8) 0.01658(19) Uani 1 1 d . . . . .
C15 C 0.38051(13) 0.68036(7) 0.66804(8) 0.01597(19) Uani 1 1 d . . . . .
H15 H 0.4123 0.6311 0.7216 0.019 Uiso 1 1 calc R U . . .
C8 C 0.25268(13) 0.55243(7) 0.53476(8) 0.01483(18) Uani 1 1 d . . . . .
C1 C 0.20121(13) 0.37841(7) 0.62183(8) 0.01433(18) Uani 1 1 d . . . . .
C6 C 0.26068(13) 0.30447(7) 0.54938(8) 0.01584(19) Uani 1 1 d . . . . .
H6 H 0.3185 0.3194 0.4803 0.019 Uiso 1 1 calc R U . . .
C14 C 0.42490(13) 0.77633(8) 0.69211(8) 0.01685(19) Uani 1 1 d . . . . .
H14 H 0.4882 0.7927 0.7610 0.020 Uiso 1 1 calc R U . . .
C11 C 0.23928(13) 0.72965(7) 0.49039(8) 0.01634(19) Uani 1 1 d . . . . .
H11 H 0.1748 0.7138 0.4217 0.020 Uiso 1 1 calc R U . . .
C13 C 0.37559(14) 0.84806(7) 0.61415(8) 0.01695(19) Uani 1 1 d . . . . .
C4 C 0.14691(14) 0.18650(8) 0.68397(9) 0.0199(2) Uani 1 1 d . . . . .
H4 H 0.1278 0.1203 0.7030 0.024 Uiso 1 1 calc R U . . .
C12 C 0.28151(14) 0.82606(7) 0.51339(9) 0.0178(2) Uani 1 1 d . . . . .
H12 H 0.2468 0.8759 0.4613 0.021 Uiso 1 1 calc R U . . .
C3 C 0.09003(14) 0.25815(8) 0.75760(9) 0.0196(2) Uani 1 1 d . . . . .
H3 H 0.0330 0.2432 0.8269 0.024 Uiso 1 1 calc R U . . .
C5 C 0.23227(14) 0.20921(8) 0.58185(9) 0.0189(2) Uani 1 1 d . . . . .
H5 H 0.2713 0.1580 0.5341 0.023 Uiso 1 1 calc R U . . .
C9 C 0.26262(15) 0.52241(8) 0.42677(9) 0.0207(2) Uani 1 1 d . . . . .
H9A H 0.2352 0.4569 0.4077 0.025 Uiso 1 1 calc R U . . .
H9B H 0.2971 0.5666 0.3692 0.025 Uiso 1 1 calc R U . . .

loop_
_atom_site_aniso_label
_atom_site_aniso_U_11
_atom_site_aniso_U_22
_atom_site_aniso_U_33
_atom_site_aniso_U_23
_atom_site_aniso_U_13
_atom_site_aniso_U_12
Cl1 0.03573(16) 0.01714(13) 0.01942(13) -0.00158(8) 0.00161(10) -0.00689(10)
O1 0.0230(4) 0.0223(4) 0.0172(3) 0.0009(3) 0.0068(3) 0.0006(3)
N1 0.0199(4) 0.0192(4) 0.0182(4) 0.0012(3) 0.0042(3) 0.0007(3)
C10 0.0115(4) 0.0163(4) 0.0144(4) 0.0002(3) 0.0007(3) 0.0004(3)
C7 0.0121(4) 0.0171(4) 0.0154(4) -0.0002(3) 0.0001(3) 0.0008(3)
C2 0.0129(4) 0.0215(5) 0.0153(4) 0.0009(4) 0.0010(3) 0.0002(3)
C15 0.0148(4) 0.0186(5) 0.0145(4) 0.0012(3) -0.0009(3) 0.0016(3)
C8 0.0127(4) 0.0159(4) 0.0158(4) 0.0009(3) -0.0006(3) 0.0010(3)
C1 0.0110(4) 0.0172(4) 0.0148(4) 0.0015(3) -0.0002(3) -0.0007(3)
C6 0.0140(4) 0.0177(4) 0.0159(4) 0.0007(3) 0.0009(3) -0.0004(3)
C14 0.0156(4) 0.0207(5) 0.0142(4) -0.0014(3) -0.0011(3) -0.0002(4)
C11 0.0150(4) 0.0195(5) 0.0143(4) 0.0009(3) -0.0020(3) -0.0001(3)
C13 0.0180(5) 0.0158(4) 0.0171(4) -0.0015(3) 0.0023(4) -0.0023(3)
C4 0.0168(5) 0.0186(5) 0.0242(5) 0.0057(4) -0.0024(4) -0.0025(4)
C12 0.0194(5) 0.0177(5) 0.0162(4) 0.0029(3) -0.0002(4) 0.0004(4)
C3 0.0158(4) 0.0246(5) 0.0185(5) 0.0064(4) 0.0005(4) -0.0023(4)
C5 0.0172(5) 0.0173(5) 0.0219(5) -0.0001(4) -0.0011(4) -0.0001(4)
C9 0.0274(5) 0.0189(5) 0.0158(5) 0.0004(4) 0.0000(4) 0.0012(4)

loop_
_atom_type_symbol
_atom_type_description
_atom_type_scat_dispersion_real
_atom_type_scat_dispersion_imag
_atom_type_scat_source
C C 0.0033 0.0016 'International Tables Vol C Tables 4.2.6.8 and 6.1.1.4'
H H 0.0000 0.0000 'International Tables Vol C Tables 4.2.6.8 and 6.1.1.4'
Cl Cl 0.1484 0.1585 'International Tables Vol C Tables 4.2.6.8 and 6.1.1.4'
N N 0.0061 0.0033 'International Tables Vol C Tables 4.2.6.8 and 6.1.1.4'
O O 0.0106 0.0060 'International Tables Vol C Tables 4.2.6.8 and 6.1.1.4'

loop_
_geom_angle_atom_site_label_1
_geom_angle_atom_site_label_2
_geom_angle_atom_site_label_3
_geom_angle
_geom_angle_site_symmetry_1
_geom_angle_site_symmetry_3
_geom_angle_publ_flag
C2 O1 N1 107.72(7) . . ?
C7 N1 O1 107.46(8) . . ?
C15 C10 C8 121.93(9) . . ?
C15 C10 C11 118.27(9) . . ?
C11 C10 C8 119.75(9) . . ?
N1 C7 C8 119.45(9) . . ?
N1 C7 C1 111.17(9) . . ?
C1 C7 C8 129.26(9) . . ?
O1 C2 C1 110.28(9) . . ?
O1 C2 C3 125.79(9) . . ?
C3 C2 C1 123.91(10) . . ?
C10 C15 H15 119.5 . . ?
C14 C15 C10 121.00(9) . . ?
C14 C15 H15 119.5 . . ?
C7 C8 C10 119.41(9) . . ?
C9 C8 C10 120.98(9) . . ?
C9 C8 C7 119.59(9) . . ?
C2 C1 C7 103.36(8) . . ?
C2 C1 C6 119.22(9) . . ?
C6 C1 C7 137.41(9) . . ?
C1 C6 H6 121.1 . . ?
C5 C6 C1 117.84(9) . . ?
C5 C6 H6 121.1 . . ?
C15 C14 H14 120.4 . . ?
C13 C14 C15 119.11(9) . . ?
C13 C14 H14 120.4 . . ?
C10 C11 H11 119.3 . . ?
C12 C11 C10 121.49(9) . . ?
C12 C11 H11 119.3 . . ?
C14 C13 Cl1 119.10(8) . . ?
C14 C13 C12 121.51(9) . . ?
C12 C13 Cl1 119.39(8) . . ?
C3 C4 H4 119.1 . . ?
C3 C4 C5 121.72(10) . . ?
C5 C4 H4 119.1 . . ?
C11 C12 C13 118.59(9) . . ?
C11 C12 H12 120.7 . . ?
C13 C12 H12 120.7 . . ?
C2 C3 H3 122.1 . . ?
C4 C3 C2 115.84(9) . . ?
C4 C3 H3 122.1 . . ?
C6 C5 C4 121.41(10) . . ?
C6 C5 H5 119.3 . . ?
C4 C5 H5 119.3 . . ?
C8 C9 H9A 120.0 . . ?
C8 C9 H9B 120.0 . . ?
H9A C9 H9B 120.0 . . ?

loop_
_geom_bond_atom_site_label_1
_geom_bond_atom_site_label_2
_geom_bond_distance
_geom_bond_site_symmetry_2
_geom_bond_publ_flag
Cl1 C13 1.7383(10) . ?
O1 N1 1.4168(11) . ?
O1 C2 1.3596(13) . ?
N1 C7 1.3118(13) . ?
C10 C15 1.3992(13) . ?
C10 C8 1.4841(13) . ?
C10 C11 1.4008(13) . ?
C7 C8 1.4747(14) . ?
C7 C1 1.4428(13) . ?
C2 C1 1.3921(13) . ?
C2 C3 1.3905(14) . ?
C15 H15 0.9500 . ?
C15 C14 1.3880(14) . ?
C8 C9 1.3382(14) . ?
C1 C6 1.4050(14) . ?
C6 H6 0.9500 . ?
C6 C5 1.3832(14) . ?
C14 H14 0.9500 . ?
C14 C13 1.3881(14) . ?
C11 H11 0.9500 . ?
C11 C12 1.3879(14) . ?
C13 C12 1.3883(14) . ?
C4 H4 0.9500 . ?
C4 C3 1.3848(16) . ?
C4 C5 1.4062(15) . ?
C12 H12 0.9500 . ?
C3 H3 0.9500 . ?
C5 H5 0.9500 . ?
C9 H9A 0.9500 . ?
C9 H9B 0.9500 . ?

loop_
_geom_torsion_atom_site_label_1
_geom_torsion_atom_site_label_2
_geom_torsion_atom_site_label_3
_geom_torsion_atom_site_label_4
_geom_torsion
_geom_torsion_site_symmetry_1
_geom_torsion_site_symmetry_2
_geom_torsion_site_symmetry_3
_geom_torsion_site_symmetry_4
_geom_torsion_publ_flag
Cl1 C13 C12 C11 178.46(8) . . . . ?
O1 N1 C7 C8 175.61(8) . . . . ?
O1 N1 C7 C1 -0.93(11) . . . . ?
O1 C2 C1 C7 -0.81(11) . . . . ?
O1 C2 C1 C6 178.55(8) . . . . ?
O1 C2 C3 C4 -179.87(9) . . . . ?
N1 O1 C2 C1 0.30(11) . . . . ?
N1 O1 C2 C3 -178.53(10) . . . . ?
N1 C7 C8 C10 21.78(14) . . . . ?
N1 C7 C8 C9 -156.43(10) . . . . ?
N1 C7 C1 C2 1.09(11) . . . . ?
N1 C7 C1 C6 -178.08(11) . . . . ?
C10 C15 C14 C13 0.92(15) . . . . ?
C10 C11 C12 C13 -0.10(15) . . . . ?
C7 C1 C6 C5 -179.13(11) . . . . ?
C2 O1 N1 C7 0.40(11) . . . . ?
C2 C1 C6 C5 1.80(14) . . . . ?
C15 C10 C8 C7 39.27(13) . . . . ?
C15 C10 C8 C9 -142.54(11) . . . . ?
C15 C10 C11 C12 1.60(15) . . . . ?
C15 C14 C13 Cl1 -178.86(8) . . . . ?
C15 C14 C13 C12 0.65(15) . . . . ?
C8 C10 C15 C14 175.46(9) . . . . ?
C8 C10 C11 C12 -175.92(9) . . . . ?
C8 C7 C1 C2 -175.03(10) . . . . ?
C8 C7 C1 C6 5.81(19) . . . . ?
C1 C7 C8 C10 -162.38(9) . . . . ?
C1 C7 C8 C9 19.41(16) . . . . ?
C1 C2 C3 C4 1.46(15) . . . . ?
C1 C6 C5 C4 -0.06(15) . . . . ?
C14 C13 C12 C11 -1.05(15) . . . . ?
C11 C10 C15 C14 -2.01(15) . . . . ?
C11 C10 C8 C7 -143.29(9) . . . . ?
C11 C10 C8 C9 34.89(14) . . . . ?
C3 C2 C1 C7 178.05(9) . . . . ?
C3 C2 C1 C6 -2.60(15) . . . . ?
C3 C4 C5 C6 -1.06(16) . . . . ?
C5 C4 C3 C2 0.38(15) . . . . ?
